data_2239764
loop_
_publ_author_name
'Oubabi, Radouane'
'Auhmani, Aziz'
'Ait Itto, My Youssef'
'Auhmani, Abdelwahed'
'Daran, Jean-Claude'

_publ_section_title
;
 (4b<i>S</i>,8a<i>S</i>)-1-Isopropyl-4b,8,8-trimethyl-4b,5,6,7,8,8a,9,10-octahydrophenanthren-2-yl
 benzoate
;
_journal_issue 8
_journal_name_full 'Acta Crystallographica Section E'
_journal_page_first o866
_journal_page_last o867
_journal_paper_doi 10.1107/S1600536814015827
_journal_volume 70
_journal_year 2014
_chemical_formula_iupac 'C27 H34 O2'
_chemical_formula_moiety 'C27 H34 O2'
_chemical_formula_sum 'C27 H34 O2'
_chemical_formula_weight 390.54
_chemical_name_systematic
'(4b<i>S</i>,8a<i>S</i>)-1-Isopropyl-4b,8,8-trimethyl-4b,5,6,7,8,8a,9,10-octahydrophenanthren-2-yl benzoate'
_space_group_crystal_system monoclinic
_space_group_IT_number 4
_space_group_name_Hall 'P 2yb'
_space_group_name_H-M_alt 'P 1 21 1'
_symmetry_space_group_name_Hall 'P 2yb'
_symmetry_space_group_name_H-M 'P 1 21 1'
_atom_sites_solution_hydrogens geom
_atom_sites_solution_primary direct
_atom_sites_solution_secondary difmap
_audit_creation_method SHELXL-2013
_cell_angle_alpha 90
_cell_angle_beta 99.816(4)
_cell_angle_gamma 90
_cell_formula_units_Z 2
_cell_length_a 7.7369(3)
_cell_length_b 7.2079(4)
_cell_length_c 20.2499(9)
_cell_measurement_reflns_used 4294
_cell_measurement_temperature 180(2)
_cell_measurement_theta_max 60.36
_cell_measurement_theta_min 4.39
_cell_volume 1112.74(9)
_computing_cell_refinement 'CrysAlisPro (Agilent, 2012)'
_computing_data_collection 'CrysAlisPro (Agilent, 2012)'
_computing_data_reduction 'CrysAlisPro (Agilent, 2012)'
_computing_molecular_graphics 'ORTEP-3 for Windows (Farrugia, 2012)'
_computing_publication_material 'SHELXL2013 (Sheldrick, 2008)'
_computing_structure_refinement 'SHELXL2013 (Sheldrick, 2008)'
_computing_structure_solution 'SIR-97 (Altomare <i>et al.</i>, 1999)'
_diffrn_ambient_temperature 180(2)
_diffrn_detector_area_resol_mean 16.1978
_diffrn_measured_fraction_theta_full 0.834
_diffrn_measured_fraction_theta_max 0.996
_diffrn_measurement_device_type 'Agilent Xcalibur (Eos, Gemini ultra)'
_diffrn_measurement_method '\w scans'
_diffrn_radiation_monochromator mirror
_diffrn_radiation_source 'Enhance Ultra (Cu) X-ray Source'
_diffrn_radiation_type 'Cu K\a'
_diffrn_radiation_wavelength 1.54184
_diffrn_reflns_av_R_equivalents 0.0328
_diffrn_reflns_limit_h_max 8
_diffrn_reflns_limit_h_min -8
_diffrn_reflns_limit_k_max 7
_diffrn_reflns_limit_k_min -8
_diffrn_reflns_limit_l_max 22
_diffrn_reflns_limit_l_min -22
_diffrn_reflns_number 9197
_diffrn_reflns_theta_full 67.684
_diffrn_reflns_theta_max 60.792
_diffrn_reflns_theta_min 4.432
_exptl_absorpt_coefficient_mu 0.550
_exptl_absorpt_correction_T_max 1.0
_exptl_absorpt_correction_T_min 0.689
_exptl_absorpt_correction_type multi-scan
_exptl_absorpt_process_details '(CrysAlisPro; Agilent, 2012)'
_exptl_crystal_colour colourless
_exptl_crystal_density_diffrn 1.166
_exptl_crystal_description flattened
_exptl_crystal_F_000 424
_exptl_crystal_size_max 0.50
_exptl_crystal_size_mid 0.25
_exptl_crystal_size_min 0.07
_refine_diff_density_max 0.133
_refine_diff_density_min -0.214
_refine_ls_abs_structure_details
;
Flack x determined using 1138 quotients
[(<i>I</i>^+^)-(<i>I</i>^-^)]/[(<i>I</i>^+^)+(<i>I</i>^-^)]
(Parsons <i>et al.</i>, 2013)
;
_refine_ls_abs_structure_Flack -0.11(17)
_refine_ls_extinction_method none
_refine_ls_goodness_of_fit_ref 1.043
_refine_ls_hydrogen_treatment constr
_refine_ls_matrix_type full
_refine_ls_number_constraints 0
_refine_ls_number_parameters 267
_refine_ls_number_reflns 3116
_refine_ls_number_restraints 1
_refine_ls_restrained_S_all 1.043
_refine_ls_R_factor_all 0.0408
_refine_ls_R_factor_gt 0.0379
_refine_ls_shift/su_max 0.000
_refine_ls_shift/su_mean 0.000
_refine_ls_structure_factor_coef Fsqd
_refine_ls_weighting_details 'w=1/[\s^2^(Fo^2^)+(0.0501P)^2^+0.1662P] where P=(Fo^2^+2Fc^2^)/3'
_refine_ls_weighting_scheme calc
_refine_ls_wR_factor_gt 0.0917
_refine_ls_wR_factor_ref 0.0947
_reflns_number_gt 2926
_reflns_number_total 3116
_reflns_threshold_expression 'I > 2\s(I)'
_cod_data_source_file bh2501sup1.cf
_cod_data_source_block I
_cod_database_code 2239764
_cod_database_fobs_code 2239764
_shelxl_version_number .2013

loop_
_space_group_symop_operation_xyz
'x, y, z'
'-x, y+1/2, -z'

loop_
_atom_site_type_symbol
_atom_site_label
_atom_site_fract_x
_atom_site_fract_y
_atom_site_fract_z
_atom_site_U_iso_or_equiv
_atom_site_adp_type
_atom_site_calc_flag
_atom_site_occupancy
O O1 1.0825(2) 0.2023(3) 0.33409(8) 0.0388(5) Uani d 1
O O2 1.2632(2) 0.2265(4) 0.25828(10) 0.0661(7) Uani d 1
C C1 0.8685(3) 0.4403(4) 0.29484(14) 0.0413(7) Uani d 1
C C2 0.9421(3) 0.2698(4) 0.28549(13) 0.0359(6) Uani d 1
C C3 0.8814(3) 0.1570(4) 0.23162(13) 0.0385(7) Uani d 1
H H3 0.9338 0.0395 0.2270 0.046 Uiso calc 1
C C4 0.7432(3) 0.2179(4) 0.18449(13) 0.0374(6) Uani d 1
H H4 0.7019 0.1416 0.1468 0.045 Uiso calc 1
C C4A 0.6625(3) 0.3879(4) 0.19052(12) 0.0319(6) Uani d 1
C C4B 0.5137(3) 0.4506(4) 0.13429(12) 0.0330(6) Uani d 1
C C5 0.4014(3) 0.2837(4) 0.10522(14) 0.0405(7) Uani d 1
H H5A 0.4730 0.2022 0.0812 0.049 Uiso calc 1
H H5B 0.3675 0.2113 0.1426 0.049 Uiso calc 1
C C6 0.2361(4) 0.3401(5) 0.05730(15) 0.0462(8) Uani d 1
H H6A 0.2691 0.4028 0.0178 0.055 Uiso calc 1
H H6B 0.1676 0.2279 0.0415 0.055 Uiso calc 1
C C7 0.1239(3) 0.4697(4) 0.09132(14) 0.0425(7) Uani d 1
H H7A 0.0835 0.4024 0.1285 0.051 Uiso calc 1
H H7B 0.0188 0.5050 0.0587 0.051 Uiso calc 1
C C8 0.2197(3) 0.6458(4) 0.11908(13) 0.0390(7) Uani d 1
C C8A 0.3948(3) 0.5887(4) 0.16448(12) 0.0334(6) Uani d 1
H H8A 0.3585 0.5209 0.2030 0.040 Uiso calc 1
C C9 0.5059(4) 0.7494(4) 0.19617(15) 0.0431(7) Uani d 1
H H9A 0.5673 0.8071 0.1623 0.052 Uiso calc 1
H H9B 0.4290 0.8445 0.2113 0.052 Uiso calc 1
C C10 0.6400(4) 0.6854(4) 0.25540(15) 0.0470(7) Uani d 1
H H10A 0.5817 0.6768 0.2952 0.056 Uiso calc 1
H H10B 0.7328 0.7810 0.2649 0.056 Uiso calc 1
C C10A 0.7261(3) 0.5000(4) 0.24594(13) 0.0379(6) Uani d 1
C C11 0.9377(5) 0.5598(5) 0.35593(17) 0.0653(11) Uani d 1
H H11 0.8681 0.6774 0.3505 0.078 Uiso calc 1
C C12 1.1296(6) 0.6161(8) 0.36183(19) 0.0941(16) Uani d 1
H H12A 1.2045 0.5079 0.3745 0.141 Uiso calc 1
H H12B 1.1568 0.7127 0.3961 0.141 Uiso calc 1
H H12C 1.1508 0.6641 0.3186 0.141 Uiso calc 1
C C13 0.9041(5) 0.4715(8) 0.42098(18) 0.0814(14) Uani d 1
H H13A 0.7788 0.4440 0.4174 0.122 Uiso calc 1
H H13B 0.9404 0.5574 0.4583 0.122 Uiso calc 1
H H13C 0.9716 0.3562 0.4290 0.122 Uiso calc 1
C C14 0.6051(3) 0.5319(5) 0.07852(14) 0.0494(8) Uani d 1
H H14A 0.6672 0.6460 0.0947 0.074 Uiso calc 1
H H14B 0.5170 0.5598 0.0390 0.074 Uiso calc 1
H H14C 0.6892 0.4414 0.0666 0.074 Uiso calc 1
C C15 0.2425(4) 0.7775(5) 0.06206(17) 0.0540(8) Uani d 1
H H15A 0.2917 0.7092 0.0277 0.081 Uiso calc 1
H H15B 0.3222 0.8783 0.0796 0.081 Uiso calc 1
H H15C 0.1283 0.8293 0.0423 0.081 Uiso calc 1
C C16 0.1036(4) 0.7443(6) 0.16232(18) 0.0629(10) Uani d 1
H H16A -0.0121 0.7680 0.1355 0.094 Uiso calc 1
H H16B 0.1580 0.8622 0.1785 0.094 Uiso calc 1
H H16C 0.0907 0.6655 0.2006 0.094 Uiso calc 1
C C17 1.2417(3) 0.1844(4) 0.31324(14) 0.0413(7) Uani d 1
C C18 1.3781(3) 0.1078(4) 0.36592(13) 0.0366(6) Uani d 1
C C19 1.3442(4) 0.0440(5) 0.42702(13) 0.0424(7) Uani d 1
H H19 1.2289 0.0526 0.4371 0.051 Uiso calc 1
C C20 1.4771(4) -0.0320(5) 0.47326(15) 0.0546(8) Uani d 1
H H20 1.4535 -0.0762 0.5150 0.066 Uiso calc 1
C C21 1.6455(4) -0.0433(5) 0.45829(16) 0.0532(8) Uani d 1
H H21 1.7372 -0.0958 0.4899 0.064 Uiso calc 1
C C22 1.6800(4) 0.0207(5) 0.39825(16) 0.0513(8) Uani d 1
H H22 1.7957 0.0133 0.3886 0.062 Uiso calc 1
C C23 1.5477(3) 0.0959(5) 0.35175(14) 0.0457(7) Uani d 1
H H23 1.5721 0.1395 0.3100 0.055 Uiso calc 1

loop_
_atom_site_aniso_label
_atom_site_aniso_U_11
_atom_site_aniso_U_22
_atom_site_aniso_U_33
_atom_site_aniso_U_12
_atom_site_aniso_U_13
_atom_site_aniso_U_23
O1 0.0294(9) 0.0476(12) 0.0387(9) 0.0043(9) 0.0037(7) 0.0049(9)
O2 0.0380(11) 0.110(2) 0.0515(13) 0.0043(13) 0.0107(9) 0.0304(14)
C1 0.0373(14) 0.0389(17) 0.0442(15) 0.0012(13) -0.0026(12) -0.0076(13)
C2 0.0268(12) 0.0423(18) 0.0375(14) 0.0014(13) 0.0026(10) 0.0028(13)
C3 0.0338(13) 0.0370(17) 0.0453(15) 0.0043(13) 0.0085(11) -0.0029(13)
C4 0.0334(13) 0.0381(17) 0.0406(14) 0.0010(13) 0.0064(11) -0.0082(13)
C4A 0.0281(13) 0.0335(16) 0.0342(14) -0.0025(11) 0.0059(10) -0.0010(11)
C4B 0.0303(13) 0.0361(16) 0.0324(12) -0.0024(12) 0.0047(10) 0.0001(12)
C5 0.0369(14) 0.0390(17) 0.0428(15) 0.0014(13) -0.0008(12) -0.0081(13)
C6 0.0404(16) 0.0428(19) 0.0500(17) -0.0026(14) -0.0078(13) -0.0094(14)
C7 0.0303(13) 0.0460(18) 0.0491(15) -0.0025(13) 0.0011(11) -0.0001(14)
C8 0.0324(13) 0.0398(18) 0.0432(14) 0.0010(13) 0.0022(11) -0.0012(13)
C8A 0.0324(13) 0.0338(16) 0.0336(13) 0.0001(12) 0.0049(10) -0.0004(12)
C9 0.0420(15) 0.0328(17) 0.0509(16) 0.0027(13) -0.0023(12) -0.0047(13)
C10 0.0468(16) 0.0366(18) 0.0512(16) 0.0047(14) -0.0100(13) -0.0096(14)
C10A 0.0345(13) 0.0347(16) 0.0429(15) -0.0011(12) 0.0018(11) -0.0053(12)
C11 0.069(2) 0.053(2) 0.061(2) 0.0181(18) -0.0263(16) -0.0213(18)
C12 0.122(4) 0.091(3) 0.057(2) -0.063(3) -0.021(2) 0.000(2)
C13 0.056(2) 0.129(4) 0.060(2) -0.009(2) 0.0117(16) -0.046(3)
C14 0.0359(14) 0.070(2) 0.0441(15) 0.0045(16) 0.0121(12) 0.0086(16)
C15 0.0504(17) 0.046(2) 0.0610(19) 0.0002(15) -0.0043(14) 0.0134(16)
C16 0.0399(16) 0.076(3) 0.071(2) 0.0171(18) 0.0046(15) -0.018(2)
C17 0.0321(13) 0.0477(19) 0.0441(16) 0.0019(13) 0.0061(11) 0.0081(14)
C18 0.0345(13) 0.0351(16) 0.0391(14) -0.0002(12) 0.0033(11) -0.0020(12)
C19 0.0370(14) 0.0466(18) 0.0426(15) 0.0003(14) 0.0040(12) -0.0001(14)
C20 0.0525(18) 0.065(2) 0.0442(15) 0.0038(17) 0.0011(14) 0.0082(16)
C21 0.0441(16) 0.052(2) 0.0562(18) 0.0095(16) -0.0109(14) -0.0003(16)
C22 0.0340(15) 0.058(2) 0.0602(19) 0.0077(15) 0.0039(13) -0.0046(17)
C23 0.0344(14) 0.055(2) 0.0471(15) 0.0033(14) 0.0057(12) 0.0011(15)

loop_
_atom_type_symbol
_atom_type_description
_atom_type_scat_dispersion_real
_atom_type_scat_dispersion_imag
_atom_type_scat_source
C C 0.0181 0.0091 'International Tables Vol C Tables 4.2.6.8 and 6.1.1.4'
H H 0.0000 0.0000 'International Tables Vol C Tables 4.2.6.8 and 6.1.1.4'
O O 0.0492 0.0322 'International Tables Vol C Tables 4.2.6.8 and 6.1.1.4'

loop_
_geom_angle_atom_site_label_1
_geom_angle_atom_site_label_2
_geom_angle_atom_site_label_3
_geom_angle
C17 O1 C2 116.01(19)
C2 C1 C10A 117.7(2)
C2 C1 C11 121.2(3)
C10A C1 C11 121.2(3)
C3 C2 C1 122.8(2)
C3 C2 O1 117.6(2)
C1 C2 O1 119.6(2)
C2 C3 C4 118.7(3)
C2 C3 H3 120.7
C4 C3 H3 120.7
C3 C4 C4A 121.8(2)
C3 C4 H4 119.1
C4A C4 H4 119.1
C4 C4A C10A 118.5(2)
C4 C4A C4B 118.9(2)
C10A C4A C4B 122.6(2)
C5 C4B C4A 110.8(2)
C5 C4B C14 108.4(2)
C4A C4B C14 105.85(19)
C5 C4B C8A 108.6(2)
C4A C4B C8A 108.4(2)
C14 C4B C8A 114.9(2)
C6 C5 C4B 113.1(2)
C6 C5 H5A 109.0
C4B C5 H5A 109.0
C6 C5 H5B 109.0
C4B C5 H5B 109.0
H5A C5 H5B 107.8
C7 C6 C5 111.0(2)
C7 C6 H6A 109.4
C5 C6 H6A 109.4
C7 C6 H6B 109.4
C5 C6 H6B 109.4
H6A C6 H6B 108.0
C6 C7 C8 113.5(2)
C6 C7 H7A 108.9
C8 C7 H7A 108.9
C6 C7 H7B 108.9
C8 C7 H7B 108.9
H7A C7 H7B 107.7
C15 C8 C7 110.4(2)
C15 C8 C16 107.4(3)
C7 C8 C16 107.5(2)
C15 C8 C8A 114.1(2)
C7 C8 C8A 108.4(2)
C16 C8 C8A 108.7(2)
C9 C8A C4B 109.0(2)
C9 C8A C8 114.9(2)
C4B C8A C8 116.9(2)
C9 C8A H8A 104.9
C4B C8A H8A 104.9
C8 C8A H8A 104.9
C10 C9 C8A 111.3(3)
C10 C9 H9A 109.4
C8A C9 H9A 109.4
C10 C9 H9B 109.4
C8A C9 H9B 109.4
H9A C9 H9B 108.0
C9 C10 C10A 115.0(2)
C9 C10 H10A 108.5
C10A C10 H10A 108.5
C9 C10 H10B 108.5
C10A C10 H10B 108.5
H10A C10 H10B 107.5
C4A C10A C1 120.6(3)
C4A C10A C10 120.4(2)
C1 C10A C10 119.0(2)
C12 C11 C13 110.5(3)
C12 C11 C1 114.6(3)
C13 C11 C1 112.1(3)
C12 C11 H11 106.3
C13 C11 H11 106.3
C1 C11 H11 106.3
C11 C12 H12A 109.5
C11 C12 H12B 109.5
H12A C12 H12B 109.5
C11 C12 H12C 109.5
H12A C12 H12C 109.5
H12B C12 H12C 109.5
C11 C13 H13A 109.5
C11 C13 H13B 109.5
H13A C13 H13B 109.5
C11 C13 H13C 109.5
H13A C13 H13C 109.5
H13B C13 H13C 109.5
C4B C14 H14A 109.5
C4B C14 H14B 109.5
H14A C14 H14B 109.5
C4B C14 H14C 109.5
H14A C14 H14C 109.5
H14B C14 H14C 109.5
C8 C15 H15A 109.5
C8 C15 H15B 109.5
H15A C15 H15B 109.5
C8 C15 H15C 109.5
H15A C15 H15C 109.5
H15B C15 H15C 109.5
C8 C16 H16A 109.5
C8 C16 H16B 109.5
H16A C16 H16B 109.5
C8 C16 H16C 109.5
H16A C16 H16C 109.5
H16B C16 H16C 109.5
O2 C17 O1 122.5(2)
O2 C17 C18 125.0(2)
O1 C17 C18 112.4(2)
C19 C18 C23 119.5(3)
C19 C18 C17 123.3(2)
C23 C18 C17 117.2(2)
C20 C19 C18 120.3(3)
C20 C19 H19 119.9
C18 C19 H19 119.9
C19 C20 C21 119.5(3)
C19 C20 H20 120.2
C21 C20 H20 120.2
C22 C21 C20 120.4(3)
C22 C21 H21 119.8
C20 C21 H21 119.8
C21 C22 C23 120.3(3)
C21 C22 H22 119.8
C23 C22 H22 119.8
C22 C23 C18 120.0(3)
C22 C23 H23 120.0
C18 C23 H23 120.0

loop_
_geom_bond_atom_site_label_1
_geom_bond_atom_site_label_2
_geom_bond_distance
O1 C17 1.374(3)
O1 C2 1.422(3)
O2 C17 1.192(3)
C1 C2 1.381(4)
C1 C10A 1.417(4)
C1 C11 1.528(4)
C2 C3 1.377(4)
C3 C4 1.378(4)
C3 H3 0.9500
C4 C4A 1.390(4)
C4 H4 0.9500
C4A C10A 1.402(4)
C4A C4B 1.542(3)
C4B C5 1.540(4)
C4B C14 1.547(4)
C4B C8A 1.550(4)
C5 C6 1.523(4)
C5 H5A 0.9900
C5 H5B 0.9900
C6 C7 1.518(4)
C6 H6A 0.9900
C6 H6B 0.9900
C7 C8 1.528(4)
C7 H7A 0.9900
C7 H7B 0.9900
C8 C15 1.528(4)
C8 C16 1.531(4)
C8 C8A 1.557(4)
C8A C9 1.518(4)
C8A H8A 1.0000
C9 C10 1.518(4)
C9 H9A 0.9900
C9 H9B 0.9900
C10 C10A 1.520(4)
C10 H10A 0.9900
C10 H10B 0.9900
C11 C12 1.524(6)
C11 C13 1.524(6)
C11 H11 1.0000
C12 H12A 0.9800
C12 H12B 0.9800
C12 H12C 0.9800
C13 H13A 0.9800
C13 H13B 0.9800
C13 H13C 0.9800
C14 H14A 0.9800
C14 H14B 0.9800
C14 H14C 0.9800
C15 H15A 0.9800
C15 H15B 0.9800
C15 H15C 0.9800
C16 H16A 0.9800
C16 H16B 0.9800
C16 H16C 0.9800
C17 C18 1.474(4)
C18 C19 1.387(4)
C18 C23 1.392(4)
C19 C20 1.380(4)
C19 H19 0.9500
C20 C21 1.390(5)
C20 H20 0.9500
C21 C22 1.369(5)
C21 H21 0.9500
C22 C23 1.378(4)
C22 H22 0.9500
C23 H23 0.9500
